data_4030314
loop_
_publ_author_name
'Zhang, Mingliang'
'Zhang, Hui-Jun'
'Han, Tiantian'
'Ruan, Wenqing'
'Wen, Ting-Bin'

_publ_section_title
;
 Rh(III)-Catalyzed Oxidative Coupling of Benzoic Acids with
 Geminal-Substituted Vinyl Acetates: Synthesis of 3-Substituted
 Isocoumarins.
;
_journal_issue 1
_journal_name_full 'The Journal of organic chemistry'
_journal_page_first 620
_journal_paper_doi 10.1021/jo502231y
_journal_volume 80
_journal_year 2014
_chemical_formula_sum 'C12 H10 O4'
_chemical_formula_weight 218.20
_chemical_name_systematic
; 
 ? 
;
_space_group_IT_number 2
_symmetry_cell_setting triclinic
_symmetry_space_group_name_Hall '-P 1'
_symmetry_space_group_name_H-M 'P -1'
_atom_sites_solution_hydrogens geom
_atom_sites_solution_primary direct
_atom_sites_solution_secondary difmap
_audit_creation_method SHELXL-97
_cell_angle_alpha 102.730(10)
_cell_angle_beta 96.588(9)
_cell_angle_gamma 117.756(13)
_cell_formula_units_Z 2
_cell_length_a 7.5873(9)
_cell_length_b 8.0869(12)
_cell_length_c 10.0489(9)
_cell_measurement_reflns_used 991
_cell_measurement_temperature 173(2)
_cell_measurement_theta_max 28.0800
_cell_measurement_theta_min 3.6120
_cell_volume 515.07(14)
_computing_structure_refinement 'SHELXL-97 (Sheldrick, 1997)'
_computing_structure_solution 'SHELXS-97 (Sheldrick, 1990)'
_diffrn_ambient_temperature 173(2)
_diffrn_measured_fraction_theta_full 0.998
_diffrn_measured_fraction_theta_max 0.998
_diffrn_radiation_monochromator graphite
_diffrn_radiation_source 'fine-focus sealed tube'
_diffrn_radiation_type MoK\a
_diffrn_radiation_wavelength 0.71073
_diffrn_reflns_av_R_equivalents 0.0234
_diffrn_reflns_av_sigmaI/netI 0.0374
_diffrn_reflns_limit_h_max 9
_diffrn_reflns_limit_h_min -9
_diffrn_reflns_limit_k_max 7
_diffrn_reflns_limit_k_min -9
_diffrn_reflns_limit_l_max 12
_diffrn_reflns_limit_l_min -12
_diffrn_reflns_number 3336
_diffrn_reflns_theta_full 26.00
_diffrn_reflns_theta_max 26.00
_diffrn_reflns_theta_min 3.00
_exptl_absorpt_coefficient_mu 0.106
_exptl_absorpt_correction_T_max 1.00000
_exptl_absorpt_correction_T_min 0.96237
_exptl_absorpt_correction_type multi-scan
_exptl_crystal_colour colorless
_exptl_crystal_density_diffrn 1.407
_exptl_crystal_density_method 'not measured'
_exptl_crystal_description block
_exptl_crystal_F_000 228
_exptl_crystal_size_max 0.50
_exptl_crystal_size_mid 0.50
_exptl_crystal_size_min 0.10
_refine_diff_density_max 0.508
_refine_diff_density_min -0.405
_refine_diff_density_rms 0.052
_refine_ls_extinction_method none
_refine_ls_goodness_of_fit_ref 1.040
_refine_ls_hydrogen_treatment constr
_refine_ls_matrix_type full
_refine_ls_number_parameters 145
_refine_ls_number_reflns 2015
_refine_ls_number_restraints 0
_refine_ls_restrained_S_all 1.040
_refine_ls_R_factor_all 0.0619
_refine_ls_R_factor_gt 0.0517
_refine_ls_shift/su_max 0.000
_refine_ls_shift/su_mean 0.000
_refine_ls_structure_factor_coef Fsqd
_refine_ls_weighting_details 'calc w=1/[\s^2^(Fo^2^)+(0.0737P)^2^+0.3154P] where P=(Fo^2^+2Fc^2^)/3'
_refine_ls_weighting_scheme calc
_refine_ls_wR_factor_gt 0.1400
_refine_ls_wR_factor_ref 0.1470
_reflns_number_gt 1695
_reflns_number_total 2015
_reflns_threshold_expression >2sigma(I)
_cod_data_source_file jo502231y_si_001.cif
_cod_data_source_block tri
_cod_depositor_comments 'Adding full bibliography for 4030314.cif.'
_cod_original_cell_volume 515.07(11)
_cod_original_sg_symbol_H-M P-1
_cod_database_code 4030314

loop_
_symmetry_equiv_pos_as_xyz
'x, y, z'
'-x, -y, -z'

loop_
_atom_site_label
_atom_site_type_symbol
_atom_site_fract_x
_atom_site_fract_y
_atom_site_fract_z
_atom_site_U_iso_or_equiv
_atom_site_adp_type
_atom_site_occupancy
_atom_site_symmetry_multiplicity
_atom_site_calc_flag
_atom_site_refinement_flags
O2 O -0.0028(2) 0.5184(2) 0.27176(15) 0.0270(4) Uani 1 1 d .
O4 O 0.1012(2) 1.1569(2) 0.90547(15) 0.0316(4) Uani 1 1 d .
O3 O -0.2093(2) 1.0257(3) 0.76139(17) 0.0376(4) Uani 1 1 d .
C4 C -0.0437(3) 0.7056(3) 0.4619(2) 0.0216(4) Uani 1 1 d .
O1 O 0.3347(2) 0.6254(2) 0.34543(17) 0.0366(4) Uani 1 1 d .
C7 C 0.2375(3) 0.9870(3) 0.7082(2) 0.0270(5) Uani 1 1 d .
H7A H 0.3319 1.0841 0.7934 0.032 Uiso 1 1 calc R
C5 C -0.1130(3) 0.7981(3) 0.5588(2) 0.0233(4) Uani 1 1 d .
H5A H -0.2527 0.7661 0.5413 0.028 Uiso 1 1 calc R
C2 C 0.1870(3) 0.6345(3) 0.3679(2) 0.0258(5) Uani 1 1 d .
C11 C -0.0415(3) 1.0428(3) 0.7848(2) 0.0244(5) Uani 1 1 d .
C8 C 0.3060(3) 0.8949(3) 0.6118(2) 0.0274(5) Uani 1 1 d .
H8A H 0.4455 0.9267 0.6287 0.033 Uiso 1 1 calc R
C6 C 0.0306(3) 0.9390(3) 0.6820(2) 0.0230(4) Uani 1 1 d .
C3 C -0.1491(3) 0.5568(3) 0.3236(2) 0.0240(5) Uani 1 1 d .
C1 C 0.1611(3) 0.7543(3) 0.4893(2) 0.0233(5) Uani 1 1 d .
C9 C -0.3422(3) 0.4642(3) 0.2483(2) 0.0304(5) Uani 1 1 d .
H9A H -0.4344 0.4960 0.2882 0.036 Uiso 1 1 calc R
C10 C -0.4273(4) 0.3138(4) 0.1056(2) 0.0390(6) Uani 1 1 d .
H10A H -0.5738 0.2680 0.0727 0.059 Uiso 1 1 calc R
H10B H -0.4105 0.2023 0.1113 0.059 Uiso 1 1 calc R
H10C H -0.3533 0.3726 0.0394 0.059 Uiso 1 1 calc R
C12 C 0.0453(4) 1.2674(4) 1.0086(2) 0.0359(6) Uani 1 1 d .
H12A H 0.1598 1.3463 1.0933 0.054 Uiso 1 1 calc R
H12B H -0.0767 1.1763 1.0334 0.054 Uiso 1 1 calc R
H12C H 0.0150 1.3544 0.9689 0.054 Uiso 1 1 calc R

loop_
_atom_site_aniso_label
_atom_site_aniso_U_11
_atom_site_aniso_U_22
_atom_site_aniso_U_33
_atom_site_aniso_U_23
_atom_site_aniso_U_13
_atom_site_aniso_U_12
O2 0.0236(8) 0.0284(8) 0.0244(8) -0.0012(6) 0.0059(6) 0.0137(6)
O4 0.0323(8) 0.0364(9) 0.0227(8) -0.0034(6) 0.0036(6) 0.0209(7)
O3 0.0324(9) 0.0513(10) 0.0304(9) 0.0005(7) 0.0063(7) 0.0278(8)
C4 0.0225(10) 0.0216(10) 0.0224(10) 0.0067(8) 0.0054(8) 0.0126(8)
O1 0.0274(8) 0.0400(9) 0.0393(10) -0.0004(7) 0.0107(7) 0.0197(7)
C7 0.0250(11) 0.0285(11) 0.0228(11) 0.0018(9) 0.0023(8) 0.0134(9)
C5 0.0233(10) 0.0260(10) 0.0236(10) 0.0069(8) 0.0065(8) 0.0150(8)
C2 0.0238(10) 0.0254(10) 0.0272(11) 0.0050(9) 0.0059(8) 0.0131(9)
C11 0.0270(11) 0.0259(11) 0.0224(11) 0.0074(9) 0.0060(8) 0.0150(9)
C8 0.0208(10) 0.0303(11) 0.0279(11) 0.0033(9) 0.0031(8) 0.0137(9)
C6 0.0274(10) 0.0236(10) 0.0214(10) 0.0069(8) 0.0070(8) 0.0155(8)
C3 0.0258(11) 0.0259(10) 0.0249(11) 0.0063(8) 0.0089(8) 0.0169(9)
C1 0.0229(10) 0.0241(10) 0.0243(10) 0.0053(8) 0.0070(8) 0.0138(8)
C9 0.0259(11) 0.0334(12) 0.0283(12) 0.0016(9) 0.0041(9) 0.0164(9)
C10 0.0291(12) 0.0431(14) 0.0316(13) -0.0042(11) 0.0004(10) 0.0164(11)
C12 0.0436(14) 0.0400(13) 0.0263(12) -0.0010(10) 0.0097(10) 0.0275(11)

loop_
_atom_type_symbol
_atom_type_description
_atom_type_scat_dispersion_real
_atom_type_scat_dispersion_imag
_atom_type_scat_source
C C 0.0033 0.0016 'International Tables Vol C Tables 4.2.6.8 and 6.1.1.4'
H H 0.0000 0.0000 'International Tables Vol C Tables 4.2.6.8 and 6.1.1.4'
O O 0.0106 0.0060 'International Tables Vol C Tables 4.2.6.8 and 6.1.1.4'

loop_
_geom_angle_atom_site_label_1
_geom_angle_atom_site_label_2
_geom_angle_atom_site_label_3
_geom_angle
C2 O2 C3 109.92(16)
C11 O4 C12 115.65(17)
C1 C4 C5 120.55(18)
C1 C4 C3 107.70(17)
C5 C4 C3 131.74(18)
C8 C7 C6 121.09(19)
C6 C5 C4 117.26(18)
O1 C2 O2 121.29(19)
O1 C2 C1 131.5(2)
O2 C2 C1 107.20(16)
O3 C11 O4 123.52(19)
O3 C11 C6 124.07(19)
O4 C11 C6 112.42(17)
C7 C8 C1 116.85(19)
C5 C6 C7 121.55(19)
C5 C6 C11 117.55(18)
C7 C6 C11 120.88(18)
C9 C3 O2 120.75(19)
C9 C3 C4 131.93(19)
O2 C3 C4 107.32(16)
C8 C1 C4 122.69(19)
C8 C1 C2 129.45(18)
C4 C1 C2 107.85(17)
C3 C9 C10 125.5(2)

loop_
_geom_bond_atom_site_label_1
_geom_bond_atom_site_label_2
_geom_bond_distance
O2 C2 1.382(2)
O2 C3 1.408(2)
O4 C11 1.330(2)
O4 C12 1.449(2)
O3 C11 1.204(3)
C4 C1 1.389(3)
C4 C5 1.396(3)
C4 C3 1.459(3)
O1 C2 1.200(3)
C7 C8 1.386(3)
C7 C6 1.405(3)
C5 C6 1.389(3)
C2 C1 1.476(3)
C11 C6 1.499(3)
C8 C1 1.387(3)
C3 C9 1.324(3)
C9 C10 1.497(3)
